data_8100092
loop_
_publ_author_name
'Ewald, Bastian'
'Prots, Yurii'
'Bostr\"om, Magnus'

_publ_section_title
;
Refinement of the crystal structure of diniobium trisoxydisulfate 
hydrate, Nb~2~O~3~(SO~4~)~2~ \. 0.25H~2~O
;
_journal_issue 2
_journal_name_full 'Zeitschrift f\"ur Kristallographie - New Crystal Structures'
_journal_page_first 89
_journal_page_last 90
_journal_volume 219
_journal_year 2004
_chemical_formula_sum 'H Nb4 O22.5 S4'
_chemical_formula_weight 860.88
_space_group_IT_number 148
_symmetry_cell_setting rhombohedral
_symmetry_space_group_name_Hall '-R 3'
_symmetry_space_group_name_H-M 'R -3 :H'
_cell_angle_alpha 90.00
_cell_angle_beta 90.00
_cell_angle_gamma 120.00
_cell_formula_units_Z 6
_cell_length_a 10.3783(15)
_cell_length_b 10.3783(15)
_cell_length_c 26.540(5)
_cell_measurement_temperature 293(2)
_cell_volume 2475.6(7)
_diffrn_ambient_temperature 293(2)
_exptl_crystal_density_diffrn 3.461
_cod_depositor_comments
;

2017-09-04
Z value and formula fixed to values more according to usual
chemical conventions.                 miguel
;
_cod_original_formula_weight 430.44
_cod_original_formula_units_Z 24
_cod_original_sg_symbol_H-M 'R -3'
_cod_original_formula_sum 'Nb2 O11.25 S2 H0.5'
_cod_database_code 8100092

loop_
_symmetry_equiv_pos_as_xyz
'x, y, z'
'-y, x-y, z'
'-x+y, -x, z'
'x+2/3, y+1/3, z+1/3'
'-y+2/3, x-y+1/3, z+1/3'
'-x+y+2/3, -x+1/3, z+1/3'
'x+1/3, y+2/3, z+2/3'
'-y+1/3, x-y+2/3, z+2/3'
'-x+y+1/3, -x+2/3, z+2/3'
'-x, -y, -z'
'y, -x+y, -z'
'x-y, x, -z'
'-x+2/3, -y+1/3, -z+1/3'
'y+2/3, -x+y+1/3, -z+1/3'
'x-y+2/3, x+1/3, -z+1/3'
'-x+1/3, -y+2/3, -z+2/3'
'y+1/3, -x+y+2/3, -z+2/3'
'x-y+1/3, x+2/3, -z+2/3'

loop_
_atom_site_label
_atom_site_type_symbol
_atom_site_fract_x
_atom_site_fract_y
_atom_site_fract_z
_atom_site_U_iso_or_equiv
_atom_site_adp_type
_atom_site_occupancy
_atom_site_symmetry_multiplicity
_atom_site_Wyckoff_symbol
_atom_site_calc_flag
_atom_site_refinement_flags
_atom_site_disorder_assembly
_atom_site_disorder_group
Nb1 Nb 0.11567(4) 0.32910(4) 0.208057(13) 0.01287(11) Uani 1 18 f d . . .
Nb2 Nb 0.0000 0.0000 0.37595(2) 0.01371(14) Uani 1 6 c d S . .
S1 S 0.26937(10) 0.16577(9) 0.28407(3) 0.01038(18) Uani 1 18 f d . . .
S2 S 0.0000 0.0000 0.14677(6) 0.0109(3) Uani 1 6 c d S . .
O1 O 0.0430(3) 0.4236(3) 0.16786(10) 0.0135(5) Uani 1 18 f d . . .
O2 O 0.1075(3) 0.1777(3) 0.41390(10) 0.0141(5) Uani 1 18 f d . . .
O3 O 0.1349(3) 0.0011(3) 0.16715(11) 0.0164(6) Uani 1 18 f d . . .
O4 O 0.1708(3) 0.1965(3) 0.25212(10) 0.0189(6) Uani 1 18 f d . . .
O5 O 0.1776(3) 0.0742(3) 0.32732(10) 0.0151(5) Uani 1 18 f d . . .
O6 O 0.2670(3) 0.0368(3) 0.03355(12) 0.0250(7) Uani 1 18 f d . . .
O7 O 0.3081(3) 0.0672(3) 0.25387(10) 0.0123(5) Uani 1 18 f d . . .
O8 O 0.0000 0.0000 0.0937(2) 0.0265(12) Uani 1 6 c d S . .
O9 O 0.0000 0.0000 0.0000 0.0183(14) Uani 1 3 a d S . .

loop_
_atom_site_aniso_label
_atom_site_aniso_U_11
_atom_site_aniso_U_22
_atom_site_aniso_U_33
_atom_site_aniso_U_23
_atom_site_aniso_U_13
_atom_site_aniso_U_12
Nb1 0.01384(18) 0.01145(17) 0.01390(18) 0.00237(12) 0.00076(13) 0.00677(13)
Nb2 0.01534(19) 0.01534(19) 0.0105(3) 0.000 0.000 0.00767(9)
S1 0.0105(4) 0.0105(4) 0.0107(4) -0.0013(3) 0.0001(3) 0.0056(3)
S2 0.0102(4) 0.0102(4) 0.0123(7) 0.000 0.000 0.0051(2)
O1 0.0166(13) 0.0138(12) 0.0130(12) 0.0024(10) -0.0020(10) 0.0098(11)
O2 0.0148(12) 0.0114(12) 0.0150(13) -0.0051(10) -0.0025(10) 0.0057(10)
O3 0.0125(12) 0.0159(13) 0.0221(14) 0.0014(11) -0.0029(11) 0.0081(11)
O4 0.0241(15) 0.0237(14) 0.0175(14) 0.0050(12) 0.0019(11) 0.0184(13)
O5 0.0134(12) 0.0216(13) 0.0112(12) 0.0048(11) 0.0049(10) 0.0095(11)
O6 0.0173(14) 0.0166(14) 0.0324(17) -0.0106(13) -0.0004(13) 0.0019(12)
O7 0.0106(12) 0.0114(12) 0.0154(13) -0.0050(10) -0.0021(10) 0.0059(10)
O8 0.0326(18) 0.0326(18) 0.014(2) 0.000 0.000 0.0163(9)
O9 0.020(2) 0.020(2) 0.015(3) 0.000 0.000 0.0100(10)
